data_4509326
loop_
_publ_author_name
'Chen, Shuo-ping'
'Pan, Ling-ling'
'Yuan, Yi-xuan'
'Shi, Xi-xi'
'Yuan, Liang-jie'

_publ_section_title
;
 A Novel Supramolecular Resin Based On an Organic Acid&#x2212;Base
 Compound
;
_journal_issue 6
_journal_name_full 'Crystal Growth &amp; Design'
_journal_page_first 2668
_journal_paper_doi 10.1021/cg801233x
_journal_volume 9
_journal_year 2009
_chemical_formula_sum 'C4 H23 N3 O9 P2'
_chemical_formula_weight 319.19
_chemical_name_systematic
; 
 ? 
;
_space_group_IT_number 2
_symmetry_cell_setting triclinic
_symmetry_space_group_name_Hall '-P 1'
_symmetry_space_group_name_H-M 'P -1'
_atom_sites_solution_hydrogens geom
_atom_sites_solution_primary direct
_atom_sites_solution_secondary difmap
_audit_creation_method SHELXL-97
_cell_angle_alpha 97.626(4)
_cell_angle_beta 99.857(5)
_cell_angle_gamma 101.154(4)
_cell_formula_units_Z 2
_cell_length_a 5.6469(16)
_cell_length_b 9.008(3)
_cell_length_c 13.229(4)
_cell_measurement_temperature 273(2)
_cell_volume 640.8(3)
_computing_cell_refinement 'Bruker SMART'
_computing_data_collection 'Bruker SMART'
_computing_data_reduction 'Bruker SAINT'
_computing_molecular_graphics 'Bruker SHELXTL'
_computing_publication_material 'Bruker SHELXTL'
_computing_structure_refinement 'SHELXL-97 (Sheldrick, 1997)'
_computing_structure_solution 'SHELXS-97 (Sheldrick, 1990)'
_diffrn_ambient_temperature 273(2)
_diffrn_measured_fraction_theta_full 0.974
_diffrn_measured_fraction_theta_max 0.974
_diffrn_measurement_device_type 'CCD area detector'
_diffrn_measurement_method 'phi and omega scans'
_diffrn_radiation_monochromator graphite
_diffrn_radiation_source 'fine-focus sealed tube'
_diffrn_radiation_type MoK\a
_diffrn_radiation_wavelength 0.71073
_diffrn_reflns_av_R_equivalents 0.0158
_diffrn_reflns_av_sigmaI/netI 0.0257
_diffrn_reflns_limit_h_max 6
_diffrn_reflns_limit_h_min -6
_diffrn_reflns_limit_k_max 10
_diffrn_reflns_limit_k_min -11
_diffrn_reflns_limit_l_max 16
_diffrn_reflns_limit_l_min -10
_diffrn_reflns_number 3615
_diffrn_reflns_theta_full 25.99
_diffrn_reflns_theta_max 25.99
_diffrn_reflns_theta_min 2.34
_exptl_absorpt_coefficient_mu 0.384
_exptl_absorpt_correction_T_max 0.9033
_exptl_absorpt_correction_T_min 0.8281
_exptl_absorpt_correction_type multi-scan
_exptl_absorpt_process_details SADABS
_exptl_crystal_colour colorless
_exptl_crystal_density_diffrn 1.654
_exptl_crystal_density_method 'not measured'
_exptl_crystal_description block
_exptl_crystal_F_000 340
_exptl_crystal_size_max 0.51
_exptl_crystal_size_mid 0.29
_exptl_crystal_size_min 0.27
_refine_diff_density_max 0.426
_refine_diff_density_min -0.328
_refine_diff_density_rms 0.059
_refine_ls_extinction_coef 0.066(6)
_refine_ls_extinction_expression Fc^*^=kFc[1+0.001xFc^2^\l^3^/sin(2\q)]^-1/4^
_refine_ls_extinction_method SHELXL
_refine_ls_goodness_of_fit_ref 1.164
_refine_ls_hydrogen_treatment mixed
_refine_ls_matrix_type full
_refine_ls_number_parameters 196
_refine_ls_number_reflns 2443
_refine_ls_number_restraints 9
_refine_ls_restrained_S_all 1.163
_refine_ls_R_factor_all 0.0293
_refine_ls_R_factor_gt 0.0284
_refine_ls_shift/su_max 0.001
_refine_ls_shift/su_mean 0.000
_refine_ls_structure_factor_coef Fsqd
_refine_ls_weighting_details 'calc w=1/[\s^2^(Fo^2^)+(0.0435P)^2^+0.2629P] where P=(Fo^2^+2Fc^2^)/3'
_refine_ls_weighting_scheme calc
_refine_ls_wR_factor_gt 0.0836
_refine_ls_wR_factor_ref 0.0847
_reflns_number_gt 2361
_reflns_number_total 2443
_reflns_threshold_expression >2sigma(I)
_cod_data_source_file cg801233xsup2.cif
_cod_data_source_block 80410csp_0m
_cod_depositor_comments
;
The following automatic conversions were performed:

'_exptl_absorpt_correction_type' value 'Multi-scan' changed to
'multi-scan' according to
/home/saulius/struct/CIF-dictionaries/cif_core.dic dictionary named
'cif_core.dic' version 2.4.2 from 2011-04-26.

Automatic conversion script
Id: cif_fix_values 1891 2012-01-12 08:04:46Z andrius 
;
_cod_original_sg_symbol_H-M P-1
_cod_database_code 4509326

loop_
_symmetry_equiv_pos_as_xyz
'x, y, z'
'-x, -y, -z'

loop_
_atom_site_label
_atom_site_type_symbol
_atom_site_fract_x
_atom_site_fract_y
_atom_site_fract_z
_atom_site_U_iso_or_equiv
_atom_site_adp_type
_atom_site_occupancy
_atom_site_symmetry_multiplicity
_atom_site_calc_flag
_atom_site_refinement_flags
C1 C 0.3543(3) 0.45225(16) 0.28987(11) 0.0142(3) Uani 1 1 d .
C2 C 0.2494(3) 0.45447(19) 0.17589(12) 0.0216(3) Uani 1 1 d .
H2A H 0.1287 0.3611 0.1470 0.032 Uiso 1 1 calc R
H2B H 0.3800 0.4631 0.1377 0.032 Uiso 1 1 calc R
H2C H 0.1734 0.5406 0.1714 0.032 Uiso 1 1 calc R
C3 C 0.1061(3) 0.96042(19) 0.49874(13) 0.0220(3) Uani 1 1 d .
H3D H 0.2572 1.0285 0.5387 0.026 Uiso 1 1 calc R
H3E H 0.0767 0.8689 0.5301 0.026 Uiso 1 1 calc R
C4 C 0.1243(3) 0.9805(2) 0.00874(14) 0.0282(4) Uani 1 1 d .
H4A H 0.1352 0.9074 -0.0502 0.034 Uiso 1 1 calc R
H4B H 0.2514 1.0725 0.0147 0.034 Uiso 1 1 calc R
H6 H 0.536(6) 0.307(4) 0.452(2) 0.064(10) Uiso 1 1 d .
H1W1 H 0.695(5) 1.0352(11) 0.2184(19) 0.060(8) Uiso 1 1 d D
H2W1 H 0.612(4) 0.895(2) 0.2398(16) 0.051(7) Uiso 1 1 d D
H1W2 H 0.784(4) 0.643(3) 0.1529(9) 0.039(6) Uiso 1 1 d D
H2W2 H 0.666(4) 0.668(4) 0.0619(19) 0.094(12) Uiso 1 1 d D
H1W3 H 0.721(7) 0.4086(17) 0.031(2) 0.106(14) Uiso 1 1 d D
H2W3 H 0.645(5) 0.299(3) 0.0863(11) 0.055(8) Uiso 1 1 d D
N1 N 0.1406(2) 0.44337(14) 0.34633(10) 0.0175(3) Uani 1 1 d .
H1A H 0.0755 0.5251 0.3405 0.026 Uiso 1 1 calc R
H1B H 0.1946 0.4415 0.4133 0.026 Uiso 1 1 calc R
H1C H 0.0263 0.3584 0.3182 0.026 Uiso 1 1 calc R
N2 N 0.1329(2) 0.91772(15) 0.38992(11) 0.0213(3) Uani 1 1 d .
H2D H -0.0016 0.8499 0.3545 0.032 Uiso 1 1 calc R
H2E H 0.2638 0.8764 0.3895 0.032 Uiso 1 1 calc R
H2F H 0.1527 1.0012 0.3603 0.032 Uiso 1 1 calc R
N3 N 0.1636(3) 0.91395(17) 0.10476(11) 0.0260(3) Uani 1 1 d .
H3A H 0.1610 0.9829 0.1591 0.039 Uiso 1 1 calc R
H3B H 0.3090 0.8879 0.1133 0.039 Uiso 1 1 calc R
H3C H 0.0446 0.8309 0.0997 0.039 Uiso 1 1 calc R
O1 O 0.6491(2) 0.63603(14) 0.46436(9) 0.0250(3) Uani 1 1 d .
O2 O 0.4554(2) 0.76128(12) 0.32298(9) 0.0225(3) Uani 1 1 d .
O3 O 0.8040(2) 0.63241(13) 0.29661(9) 0.0202(3) Uani 1 1 d .
O4 O 0.6445(2) 0.25851(13) 0.22688(9) 0.0254(3) Uani 1 1 d .
O5 O 0.2353(2) 0.14905(13) 0.27576(10) 0.0261(3) Uani 1 1 d .
O6 O 0.6119(3) 0.28901(15) 0.41193(10) 0.0285(3) Uani 1 1 d .
O1W O 0.6833(3) 0.94076(15) 0.19754(11) 0.0343(3) Uani 1 1 d D
O2W O 0.7968(2) 0.64484(15) 0.09012(10) 0.0285(3) Uani 1 1 d D
O3W O 0.6496(3) 0.31690(16) 0.02598(10) 0.0331(3) Uani 1 1 d D
P1 P 0.58302(7) 0.63345(4) 0.34771(3) 0.01480(15) Uani 1 1 d .
P2 P 0.46735(7) 0.27381(4) 0.29820(3) 0.01657(15) Uani 1 1 d .

loop_
_atom_site_aniso_label
_atom_site_aniso_U_11
_atom_site_aniso_U_22
_atom_site_aniso_U_33
_atom_site_aniso_U_23
_atom_site_aniso_U_13
_atom_site_aniso_U_12
C1 0.0134(7) 0.0127(7) 0.0168(7) 0.0026(5) 0.0024(6) 0.0042(5)
C2 0.0222(8) 0.0228(8) 0.0190(7) 0.0040(6) -0.0004(6) 0.0070(6)
C3 0.0224(8) 0.0203(8) 0.0241(8) 0.0018(6) 0.0030(6) 0.0091(6)
C4 0.0304(10) 0.0292(9) 0.0279(9) 0.0089(7) 0.0084(7) 0.0089(7)
N1 0.0150(6) 0.0154(6) 0.0230(7) 0.0038(5) 0.0043(5) 0.0050(5)
N2 0.0190(7) 0.0170(6) 0.0279(7) 0.0013(5) 0.0069(5) 0.0041(5)
N3 0.0274(8) 0.0258(7) 0.0250(7) 0.0040(6) 0.0037(6) 0.0080(6)
O1 0.0304(7) 0.0239(6) 0.0171(6) 0.0027(4) 0.0010(5) 0.0013(5)
O2 0.0248(6) 0.0156(5) 0.0299(6) 0.0051(5) 0.0075(5) 0.0086(5)
O3 0.0161(5) 0.0203(6) 0.0246(6) 0.0047(4) 0.0046(4) 0.0041(4)
O4 0.0291(7) 0.0224(6) 0.0302(6) 0.0053(5) 0.0129(5) 0.0125(5)
O5 0.0267(6) 0.0154(6) 0.0353(7) 0.0035(5) 0.0074(5) 0.0018(5)
O6 0.0340(7) 0.0321(7) 0.0227(6) 0.0058(5) -0.0002(5) 0.0192(6)
O1W 0.0445(8) 0.0240(7) 0.0392(8) 0.0069(6) 0.0167(6) 0.0107(6)
O2W 0.0314(7) 0.0283(7) 0.0274(7) 0.0073(5) 0.0060(5) 0.0086(5)
O3W 0.0378(8) 0.0330(7) 0.0289(7) 0.0032(5) 0.0054(6) 0.0117(6)
P1 0.0148(2) 0.0123(2) 0.0169(2) 0.00235(14) 0.00265(15) 0.00261(14)
P2 0.0181(2) 0.0129(2) 0.0198(2) 0.00267(15) 0.00348(16) 0.00645(15)

loop_
_atom_type_symbol
_atom_type_description
_atom_type_scat_dispersion_real
_atom_type_scat_dispersion_imag
_atom_type_scat_source
C C 0.0033 0.0016 'International Tables Vol C Tables 4.2.6.8 and 6.1.1.4'
H H 0.0000 0.0000 'International Tables Vol C Tables 4.2.6.8 and 6.1.1.4'
N N 0.0061 0.0033 'International Tables Vol C Tables 4.2.6.8 and 6.1.1.4'
O O 0.0106 0.0060 'International Tables Vol C Tables 4.2.6.8 and 6.1.1.4'
P P 0.1023 0.0942 'International Tables Vol C Tables 4.2.6.8 and 6.1.1.4'

loop_
_geom_angle_atom_site_label_1
_geom_angle_atom_site_label_2
_geom_angle_atom_site_label_3
_geom_angle
_geom_angle_site_symmetry_1
_geom_angle_site_symmetry_3
N1 C1 C2 106.80(12) . .
N1 C1 P2 107.03(9) . .
C2 C1 P2 108.78(10) . .
N1 C1 P1 108.17(9) . .
C2 C1 P1 110.03(10) . .
P2 C1 P1 115.65(8) . .
C1 C2 H2A 109.5 . .
C1 C2 H2B 109.5 . .
H2A C2 H2B 109.5 . .
C1 C2 H2C 109.5 . .
H2A C2 H2C 109.5 . .
H2B C2 H2C 109.5 . .
N2 C3 C3 110.17(17) . 2_576
N2 C3 H3D 109.6 . .
C3 C3 H3D 109.6 2_576 .
N2 C3 H3E 109.6 . .
C3 C3 H3E 109.6 2_576 .
H3D C3 H3E 108.1 . .
N3 C4 C4 110.03(18) . 2_575
N3 C4 H4A 109.7 . .
C4 C4 H4A 109.7 2_575 .
N3 C4 H4B 109.7 . .
C4 C4 H4B 109.7 2_575 .
H4A C4 H4B 108.2 . .
C1 N1 H1A 109.5 . .
C1 N1 H1B 109.5 . .
H1A N1 H1B 109.5 . .
C1 N1 H1C 109.5 . .
H1A N1 H1C 109.5 . .
H1B N1 H1C 109.5 . .
C3 N2 H2D 109.5 . .
C3 N2 H2E 109.5 . .
H2D N2 H2E 109.5 . .
C3 N2 H2F 109.5 . .
H2D N2 H2F 109.5 . .
H2E N2 H2F 109.5 . .
C4 N3 H3A 109.5 . .
C4 N3 H3B 109.5 . .
H3A N3 H3B 109.5 . .
C4 N3 H3C 109.5 . .
H3A N3 H3C 109.5 . .
H3B N3 H3C 109.5 . .
P2 O6 H6 112(2) . .
H1W1 O1W H2W1 104.9(14) . .
H1W2 O2W H2W2 105.0(15) . .
H1W3 O3W H2W3 107.7(16) . .
O2 P1 O3 112.48(6) . .
O2 P1 O1 111.68(7) . .
O3 P1 O1 112.01(7) . .
O2 P1 C1 105.70(7) . .
O3 P1 C1 106.96(7) . .
O1 P1 C1 107.57(7) . .
O4 P2 O5 116.21(7) . .
O4 P2 O6 107.61(8) . .
O5 P2 O6 111.17(8) . .
O4 P2 C1 110.43(7) . .
O5 P2 C1 104.08(7) . .
O6 P2 C1 106.99(7) . .

loop_
_geom_bond_atom_site_label_1
_geom_bond_atom_site_label_2
_geom_bond_distance
_geom_bond_site_symmetry_2
C1 N1 1.5193(18) .
C1 C2 1.527(2) .
C1 P2 1.8502(15) .
C1 P1 1.8526(15) .
C2 H2A 0.9600 .
C2 H2B 0.9600 .
C2 H2C 0.9600 .
C3 N2 1.481(2) .
C3 C3 1.512(3) 2_576
C3 H3D 0.9700 .
C3 H3E 0.9700 .
C4 N3 1.476(2) .
C4 C4 1.499(4) 2_575
C4 H4A 0.9700 .
C4 H4B 0.9700 .
N1 H1A 0.8900 .
N1 H1B 0.8900 .
N1 H1C 0.8900 .
N2 H2D 0.8900 .
N2 H2E 0.8900 .
N2 H2F 0.8900 .
N3 H3A 0.8900 .
N3 H3B 0.8900 .
N3 H3C 0.8900 .
O1 P1 1.5202(12) .
O2 P1 1.5141(12) .
O3 P1 1.5186(12) .
O4 P2 1.5006(12) .
O5 P2 1.5088(12) .
O6 P2 1.5589(13) .
O6 H6 0.75(3) .
O1W H1W1 0.845(10) .
O1W H2W1 0.848(9) .
O2W H1W2 0.847(9) .
O2W H2W2 0.844(10) .
O3W H1W3 0.834(10) .
O3W H2W3 0.839(10) .

loop_
_geom_hbond_atom_site_label_D
_geom_hbond_atom_site_label_H
_geom_hbond_atom_site_label_A
_geom_hbond_distance_DH
_geom_hbond_distance_HA
_geom_hbond_distance_DA
_geom_hbond_angle_DHA
_geom_hbond_site_symmetry_A
N3 H3C O2W 0.89 1.94 2.828(2) 177.4 1_455
N3 H3B O3W 0.89 2.50 2.991(2) 115.1 2_665
N3 H3B O1W 0.89 2.14 2.931(2) 147.0 .
N3 H3A O5 0.89 1.93 2.8017(19) 166.5 1_565
N2 H2F O5 0.89 1.89 2.7614(19) 165.4 1_565
N2 H2E O2 0.89 1.88 2.7017(18) 152.5 .
N2 H2D O3 0.89 2.03 2.8468(18) 152.5 1_455
N1 H1C O4 0.89 2.23 3.0165(19) 146.6 1_455
N1 H1B O1 0.89 1.98 2.8249(19) 157.1 2_666
N1 H1A O3 0.89 2.01 2.8400(18) 154.6 1_455
O3W H2W3 O4 0.839(10) 1.942(10) 2.7806(19) 178(3) .
O3W H1W3 O2W 0.834(10) 2.101(18) 2.878(2) 155(3) .
O2W H2W2 O3W 0.844(10) 1.994(11) 2.826(2) 168(3) 2_665
O2W H1W2 O3 0.847(9) 1.902(10) 2.7426(18) 172(2) .
O1W H2W1 O2 0.848(9) 1.928(10) 2.7679(18) 171(2) .
O1W H1W1 O4 0.845(10) 2.077(12) 2.8927(19) 162(3) 1_565
O6 H6 O1 0.75(3) 1.74(3) 2.4948(19) 174(3) 2_666

loop_
_geom_torsion_atom_site_label_1
_geom_torsion_atom_site_label_2
_geom_torsion_atom_site_label_3
_geom_torsion_atom_site_label_4
_geom_torsion
N1 C1 P1 O2 -64.92(11)
C2 C1 P1 O2 51.41(11)
P2 C1 P1 O2 175.12(7)
N1 C1 P1 O3 175.02(9)
C2 C1 P1 O3 -68.66(11)
P2 C1 P1 O3 55.06(10)
N1 C1 P1 O1 54.52(11)
C2 C1 P1 O1 170.84(10)
P2 C1 P1 O1 -65.44(9)
N1 C1 P2 O4 168.80(9)
C2 C1 P2 O4 53.75(12)
P1 C1 P2 O4 -70.62(10)
N1 C1 P2 O5 43.40(11)
C2 C1 P2 O5 -71.65(11)
P1 C1 P2 O5 163.98(8)
N1 C1 P2 O6 -74.36(11)
C2 C1 P2 O6 170.58(10)
P1 C1 P2 O6 46.21(10)
